data_2240410
loop_
_publ_author_name
'P\'erez-P\'erez, Imelda'
'Mart\'inez-Otero, Diego'
'Rojas-Lima, Susana'
'L\'opez-Ruiz, Heraclio'

_publ_section_title
;
 Crystal structure of 2-(2-aminophenyl)-1,3-benzoxazole
;
_journal_coeditor_code HB7320
_journal_issue 2
_journal_name_full 'Acta Crystallographica Section E'
_journal_page_first 188
_journal_page_last 191
_journal_paper_doi 10.1107/S2056989015000481
_journal_volume 71
_journal_year 2015
_chemical_formula_iupac 'C13 H10 N2 O'
_chemical_formula_moiety 'C13 H10 N2 O'
_chemical_formula_sum 'C13 H10 N2 O'
_chemical_formula_weight 210.23
_chemical_melting_point 381
_chemical_name_systematic
;
2-(2-Aminophenyl)-1,3-benzoxazole
;
_space_group_crystal_system monoclinic
_space_group_IT_number 14
_space_group_name_Hall '-P 2ybc'
_space_group_name_H-M_alt 'P 1 21/c 1'
_symmetry_space_group_name_Hall '-P 2ybc'
_symmetry_space_group_name_H-M 'P 1 21/c 1'
_atom_sites_solution_hydrogens mixed
_audit_creation_method
;
Olex2 1.2
(compiled 2014.08.28 svn.r2986 for OlexSys, GUI svn.r4874)
;
_cell_angle_alpha 90
_cell_angle_beta 91.3715(18)
_cell_angle_gamma 90
_cell_formula_units_Z 8
_cell_length_a 4.81703(10)
_cell_length_b 14.8104(3)
_cell_length_c 29.4801(6)
_cell_measurement_reflns_used 7503
_cell_measurement_temperature 293(2)
_cell_measurement_theta_max 74.3
_cell_measurement_theta_min 3.0
_cell_volume 2102.57(7)
_computing_cell_refinement
;
CrysAlis PRO (Agilent, 2011)
;
_computing_data_collection
;
CrysAlis PRO (Agilent, 2011)
;
_computing_data_reduction
;
CrysAlis PRO (Agilent, 2011)
;
_computing_molecular_graphics
;
OLEX2 (Dolomanov <i>et al.</i>,  2009)
;
_computing_publication_material
;
OLEX2 (Dolomanov <i>et al.</i>,  2009)
;
_computing_structure_refinement
;
SHELXL2013 (Sheldrick, 2015)
;
_computing_structure_solution
;
SHELXS97 (Sheldrick, 2008)
;
_diffrn_ambient_temperature 293(2)
_diffrn_detector_area_resol_mean 10.3659
_diffrn_measured_fraction_theta_full 1.000
_diffrn_measured_fraction_theta_max 0.999
_diffrn_measurement_device_type 'Agilent Xcalibur Atlas Gemini'
_diffrn_measurement_method '\w scans'
_diffrn_radiation_monochromator graphite
_diffrn_radiation_type CuK\a
_diffrn_radiation_wavelength 1.54184
_diffrn_reflns_av_R_equivalents 0.0322
_diffrn_reflns_limit_h_max 4
_diffrn_reflns_limit_h_min -6
_diffrn_reflns_limit_k_max 18
_diffrn_reflns_limit_k_min -18
_diffrn_reflns_limit_l_max 36
_diffrn_reflns_limit_l_min -36
_diffrn_reflns_number 21894
_diffrn_reflns_theta_full 67.684
_diffrn_reflns_theta_max 74.504
_diffrn_reflns_theta_min 2.999
_exptl_absorpt_coefficient_mu 0.694
_exptl_absorpt_correction_T_max 0.887
_exptl_absorpt_correction_T_min 0.742
_exptl_absorpt_correction_type analytical
_exptl_absorpt_process_details
;
[CrysAlis PRO (Agilent, 2011), based on expressions derived by
Clark & Reid (1995)]
;
_exptl_crystal_colour colourless
_exptl_crystal_density_diffrn 1.328
_exptl_crystal_description block
_exptl_crystal_F_000 880
_exptl_crystal_size_max 0.38
_exptl_crystal_size_mid 0.14
_exptl_crystal_size_min 0.11
_refine_diff_density_max 0.140
_refine_diff_density_min -0.164
_refine_ls_extinction_method none
_refine_ls_goodness_of_fit_ref 1.023
_refine_ls_hydrogen_treatment mixed
_refine_ls_matrix_type full
_refine_ls_number_parameters 301
_refine_ls_number_reflns 4278
_refine_ls_number_restraints 4
_refine_ls_restrained_S_all 1.025
_refine_ls_R_factor_all 0.0497
_refine_ls_R_factor_gt 0.0425
_refine_ls_shift/su_max 0.000
_refine_ls_shift/su_mean 0.000
_refine_ls_structure_factor_coef Fsqd
_refine_ls_weighting_details 'w=1/[\s^2^(Fo^2^)+(0.0602P)^2^+0.2656P] where P=(Fo^2^+2Fc^2^)/3'
_refine_ls_weighting_scheme calc
_refine_ls_wR_factor_gt 0.1137
_refine_ls_wR_factor_ref 0.1205
_reflns_number_gt 3621
_reflns_number_total 4278
_reflns_threshold_expression I>2\s(I)
_cod_data_source_file hb7320sup1.cif
_cod_data_source_block I
_cod_database_code 2240410
_cod_database_fobs_code 2240410
_shelx_space_group_comment
;
The symmetry employed for this shelxl refinement is uniquely defined
by the following loop, which should always be used as a source of
symmetry information in preference to the above space-group names.
They are only intended as comments.
;
_shelxl_version_number .2013

loop_
_space_group_symop_operation_xyz
'x, y, z'
'-x, y+1/2, -z+1/2'
'-x, -y, -z'
'x, -y-1/2, z-1/2'

loop_
_atom_site_type_symbol
_atom_site_label
_atom_site_fract_x
_atom_site_fract_y
_atom_site_fract_z
_atom_site_U_iso_or_equiv
_atom_site_adp_type
_atom_site_calc_flag
_atom_site_occupancy
O O1 -0.0170(2) 0.92286(7) 0.34568(3) 0.0625(3) Uani d 1
O O1' 0.6575(2) 0.30487(7) 0.46343(3) 0.0605(3) Uani d 1
N N2 0.4198(3) 0.85716(10) 0.22601(4) 0.0678(3) Uani d 1
H H2A 0.559(4) 0.8439(13) 0.2065(6) 0.081 Uiso d 1
H H2B 0.337(4) 0.8108(11) 0.2413(6) 0.081 Uiso d 1
N N2' 0.1130(3) 0.31854(11) 0.34698(5) 0.0703(4) Uani d 1
H H2'A -0.034(4) 0.3172(13) 0.3298(6) 0.084 Uiso d 1
H H2'B 0.180(4) 0.2642(11) 0.3545(7) 0.084 Uiso d 1
N N3 0.0403(2) 0.81678(8) 0.29206(4) 0.0575(3) Uani d 1
N N3' 0.5227(3) 0.23223(8) 0.39963(4) 0.0576(3) Uani d 1
C C2 0.1126(3) 0.89555(9) 0.30691(4) 0.0532(3) Uani d 1
C C2' 0.4906(3) 0.30246(9) 0.42478(4) 0.0533(3) Uani d 1
C C4 -0.3081(3) 0.70682(12) 0.32430(7) 0.0735(4) Uani d 1
H H4 -0.2870 0.6619 0.3026 0.088 Uiso calc 1
C C4' 0.8489(4) 0.09914(11) 0.41168(6) 0.0683(4) Uani d 1
H H4' 0.7961 0.0673 0.3857 0.082 Uiso calc 1
C C5 -0.4916(4) 0.69714(13) 0.35908(7) 0.0804(5) Uani d 1
H H5 -0.5976 0.6448 0.3607 0.096 Uiso calc 1
C C3A -0.1563(3) 0.78613(10) 0.32287(5) 0.0587(3) Uani d 1
C C3A' 0.7278(3) 0.18126(10) 0.42227(5) 0.0567(3) Uani d 1
C C5' 1.0510(4) 0.06674(12) 0.44134(6) 0.0752(5) Uani d 1
H H5' 1.1357 0.0118 0.4352 0.090 Uiso calc 1
C C6 -0.5220(4) 0.76345(16) 0.39167(7) 0.0864(6) Uani d 1
H H6 -0.6470 0.7543 0.4148 0.104 Uiso calc 1
C C6' 1.1316(4) 0.11380(13) 0.48016(6) 0.0763(5) Uani d 1
H H6' 1.2695 0.0899 0.4992 0.092 Uiso calc 1
C C7 -0.3698(4) 0.84388(14) 0.39075(6) 0.0785(5) Uani d 1
H H7 -0.3887 0.8890 0.4124 0.094 Uiso calc 1
C C7' 1.0110(4) 0.19587(12) 0.49121(5) 0.0708(4) Uani d 1
H H7' 1.0631 0.2279 0.5172 0.085 Uiso calc 1
C C8 0.3115(3) 0.95868(9) 0.28832(4) 0.0536(3) Uani d 1
C C7A -0.1899(3) 0.85106(11) 0.35532(5) 0.0607(3) Uani d 1
C C7A' 0.8096(3) 0.22647(10) 0.46119(5) 0.0574(3) Uani d 1
C C8' 0.3042(3) 0.37874(10) 0.41810(5) 0.0564(3) Uani d 1
C C9 0.4607(3) 0.93665(10) 0.24915(4) 0.0553(3) Uani d 1
C C9' 0.1199(3) 0.38352(11) 0.38020(5) 0.0590(3) Uani d 1
C C10 0.6493(3) 1.00084(11) 0.23331(5) 0.0670(4) Uani d 1
H H10 0.7479 0.9883 0.2073 0.080 Uiso calc 1
C C10' -0.0505(4) 0.46002(13) 0.37630(6) 0.0734(4) Uani d 1
H H10' -0.1725 0.4652 0.3515 0.088 Uiso calc 1
C C11 0.6923(4) 1.08145(12) 0.25509(6) 0.0734(4) Uani d 1
H H11 0.8203 1.1223 0.2439 0.088 Uiso calc 1
C C11' -0.0415(4) 0.52712(13) 0.40806(7) 0.0805(5) Uani d 1
H H11' -0.1578 0.5769 0.4046 0.097 Uiso calc 1
C C12 0.5471(4) 1.10261(11) 0.29352(6) 0.0722(4) Uani d 1
H H12 0.5765 1.1575 0.3082 0.087 Uiso calc 1
C C12' 0.1369(4) 0.52214(13) 0.44503(7) 0.0815(5) Uani d 1
H H12' 0.1420 0.5681 0.4665 0.098 Uiso calc 1
C C13 0.3603(3) 1.04212(10) 0.30963(5) 0.0634(4) Uani d 1
H H13 0.2624 1.0565 0.3355 0.076 Uiso calc 1
C C13' 0.3072(4) 0.44845(11) 0.44974(6) 0.0709(4) Uani d 1
H H13' 0.4280 0.4449 0.4748 0.085 Uiso calc 1

loop_
_atom_site_aniso_label
_atom_site_aniso_U_11
_atom_site_aniso_U_22
_atom_site_aniso_U_33
_atom_site_aniso_U_12
_atom_site_aniso_U_13
_atom_site_aniso_U_23
O1 0.0665(6) 0.0656(6) 0.0558(5) 0.0094(5) 0.0078(4) -0.0016(4)
O1' 0.0618(6) 0.0648(6) 0.0549(5) 0.0045(5) -0.0013(4) -0.0050(4)
N2 0.0683(8) 0.0784(8) 0.0571(7) 0.0071(7) 0.0072(6) -0.0083(6)
N2' 0.0623(8) 0.0896(9) 0.0586(7) -0.0043(7) -0.0046(6) 0.0023(7)
N3 0.0519(7) 0.0619(6) 0.0587(6) 0.0081(5) -0.0023(5) -0.0015(5)
N3' 0.0572(7) 0.0621(6) 0.0535(6) -0.0006(5) 0.0038(5) -0.0030(5)
C2 0.0505(7) 0.0584(7) 0.0504(6) 0.0132(6) -0.0028(5) 0.0011(5)
C2' 0.0502(7) 0.0615(7) 0.0485(6) -0.0033(6) 0.0054(5) 0.0013(5)
C4 0.0572(9) 0.0744(10) 0.0885(11) -0.0002(7) -0.0072(8) 0.0117(8)
C4' 0.0738(10) 0.0631(8) 0.0686(9) 0.0043(7) 0.0107(8) -0.0016(7)
C5 0.0558(9) 0.0857(11) 0.0994(13) -0.0001(8) -0.0036(9) 0.0281(10)
C3A 0.0468(7) 0.0663(8) 0.0627(8) 0.0096(6) -0.0060(6) 0.0087(6)
C3A' 0.0555(8) 0.0593(7) 0.0558(7) -0.0024(6) 0.0100(6) 0.0028(6)
C5' 0.0793(11) 0.0663(9) 0.0807(11) 0.0137(8) 0.0157(9) 0.0109(8)
C6 0.0597(10) 0.1152(15) 0.0846(12) 0.0099(10) 0.0102(8) 0.0386(11)
C6' 0.0704(10) 0.0836(11) 0.0749(10) 0.0141(8) 0.0036(8) 0.0226(9)
C7 0.0724(11) 0.0958(12) 0.0676(9) 0.0158(9) 0.0120(8) 0.0119(9)
C7' 0.0714(10) 0.0821(10) 0.0587(8) 0.0035(8) -0.0009(7) 0.0056(7)
C8 0.0497(7) 0.0589(7) 0.0519(7) 0.0097(6) -0.0045(5) 0.0056(5)
C7A 0.0516(8) 0.0693(8) 0.0612(8) 0.0105(6) -0.0002(6) 0.0123(6)
C7A' 0.0553(8) 0.0608(8) 0.0565(7) 0.0016(6) 0.0068(6) 0.0046(6)
C8' 0.0516(8) 0.0620(7) 0.0560(7) 0.0003(6) 0.0084(6) 0.0041(6)
C9 0.0508(8) 0.0651(7) 0.0498(6) 0.0117(6) -0.0053(5) 0.0033(6)
C9' 0.0491(8) 0.0746(9) 0.0538(7) -0.0041(6) 0.0107(6) 0.0103(6)
C10 0.0612(9) 0.0797(10) 0.0603(8) 0.0094(8) 0.0057(7) 0.0103(7)
C10' 0.0582(9) 0.0937(12) 0.0684(9) 0.0094(8) 0.0059(7) 0.0210(8)
C11 0.0681(10) 0.0721(9) 0.0799(10) -0.0009(8) 0.0014(8) 0.0171(8)
C11' 0.0741(11) 0.0815(11) 0.0865(12) 0.0231(9) 0.0164(9) 0.0173(9)
C12 0.0804(11) 0.0594(8) 0.0765(10) -0.0002(8) -0.0034(8) 0.0037(7)
C12' 0.0881(13) 0.0732(10) 0.0835(11) 0.0182(9) 0.0080(9) -0.0049(9)
C13 0.0676(9) 0.0636(8) 0.0592(8) 0.0094(7) 0.0039(7) 0.0005(6)
C13' 0.0731(11) 0.0717(9) 0.0677(9) 0.0098(8) -0.0004(8) -0.0062(7)

loop_
_atom_type_symbol
_atom_type_description
_atom_type_scat_dispersion_real
_atom_type_scat_dispersion_imag
_atom_type_scat_source
C C 0.0181 0.0091 'International Tables Vol C Tables 4.2.6.8 and 6.1.1.4'
H H 0.0000 0.0000 'International Tables Vol C Tables 4.2.6.8 and 6.1.1.4'
N N 0.0311 0.0180 'International Tables Vol C Tables 4.2.6.8 and 6.1.1.4'
O O 0.0492 0.0322 'International Tables Vol C Tables 4.2.6.8 and 6.1.1.4'

loop_
_exptl_crystal_face_index_h
_exptl_crystal_face_index_k
_exptl_crystal_face_index_l
_exptl_crystal_face_perp_dist
0 -8 9 0.0693
0 8 -9 0.0693
3 0 -1 0.1895
-3 0 1 0.1895
0 -5 -17 0.0395
0 5 17 0.0738

loop_
_geom_angle_atom_site_label_1
_geom_angle_atom_site_label_2
_geom_angle_atom_site_label_3
_geom_angle
C2 O1 C7A 103.41(11)
C7A' O1' C2' 103.83(11)
H2A N2 H2B 118.9(17)
C9 N2 H2A 113.5(12)
C9 N2 H2B 117.1(12)
H2'A N2' H2'B 114.5(19)
C9' N2' H2'A 116.2(14)
C9' N2' H2'B 116.8(13)
C2 N3 C3A 104.68(12)
C2' N3' C3A' 104.70(12)
O1 C2 C8 116.10(12)
N3 C2 O1 115.04(13)
N3 C2 C8 128.86(13)
O1' C2' C8' 115.96(12)
N3' C2' O1' 114.88(12)
N3' C2' C8' 129.16(13)
C5 C4 H4 121.3
C5 C4 C3A 117.38(18)
C3A C4 H4 121.3
C3A' C4' H4' 121.4
C5' C4' H4' 121.4
C5' C4' C3A' 117.16(16)
C4 C5 H5 119.2
C4 C5 C6 121.56(18)
C6 C5 H5 119.2
C4 C3A N3 131.24(15)
C7A C3A N3 108.55(13)
C7A C3A C4 120.21(15)
C4' C3A' N3' 131.37(14)
C7A' C3A' N3' 108.64(13)
C7A' C3A' C4' 120.00(15)
C4' C5' H5' 119.1
C4' C5' C6' 121.84(16)
C6' C5' H5' 119.1
C5 C6 H6 119.1
C5 C6 C7 121.76(17)
C7 C6 H6 119.1
C5' C6' H6' 119.2
C5' C6' C7' 121.52(16)
C7' C6' H6' 119.2
C6 C7 H7 122.6
C7A C7 C6 114.83(18)
C7A C7 H7 122.6
C6' C7' H7' 122.3
C7A' C7' C6' 115.48(16)
C7A' C7' H7' 122.3
C9 C8 C2 120.78(13)
C13 C8 C2 120.11(13)
C13 C8 C9 119.10(14)
C3A C7A O1 108.32(13)
C3A C7A C7 124.26(17)
C7 C7A O1 127.41(16)
O1' C7A' C3A' 107.95(13)
C7' C7A' O1' 128.04(14)
C7' C7A' C3A' 124.01(15)
C9' C8' C2' 121.39(13)
C13' C8' C2' 119.30(14)
C13' C8' C9' 119.31(14)
N2 C9 C8 122.32(14)
N2 C9 C10 120.15(14)
C10 C9 C8 117.49(14)
N2' C9' C8' 122.22(14)
N2' C9' C10' 120.26(15)
C10' C9' C8' 117.45(15)
C9 C10 H10 119.1
C11 C10 C9 121.80(15)
C11 C10 H10 119.1
C9' C10' H10' 119.2
C11' C10' C9' 121.53(16)
C11' C10' H10' 119.2
C10 C11 H11 119.7
C10 C11 C12 120.57(16)
C12 C11 H11 119.7
C10' C11' H11' 119.5
C10' C11' C12' 120.94(17)
C12' C11' H11' 119.5
C11 C12 H12 120.4
C13 C12 C11 119.20(16)
C13 C12 H12 120.4
C11' C12' H12' 120.5
C13' C12' C11' 118.99(18)
C13' C12' H12' 120.5
C8 C13 H13 119.1
C12 C13 C8 121.83(15)
C12 C13 H13 119.1
C8' C13' H13' 119.1
C12' C13' C8' 121.77(17)
C12' C13' H13' 119.1

loop_
_geom_bond_atom_site_label_1
_geom_bond_atom_site_label_2
_geom_bond_distance
O1 C2 1.3763(16)
O1 C7A 1.3842(19)
O1' C2' 1.3791(16)
O1' C7A' 1.3756(17)
N2 H2A 0.916(15)
N2 H2B 0.919(14)
N2 C9 1.372(2)
N2' H2'A 0.861(15)
N2' H2'B 0.894(14)
N2' C9' 1.373(2)
N3 C2 1.2910(18)
N3 C3A 1.4033(19)
N3' C2' 1.2889(18)
N3' C3A' 1.4001(19)
C2 C8 1.455(2)
C2' C8' 1.454(2)
C4 H4 0.9300
C4 C5 1.377(3)
C4 C3A 1.385(2)
C4' H4' 0.9300
C4' C3A' 1.388(2)
C4' C5' 1.379(2)
C5 H5 0.9300
C5 C6 1.384(3)
C3A C7A 1.369(2)
C3A' C7A' 1.378(2)
C5' H5' 0.9300
C5' C6' 1.387(3)
C6 H6 0.9300
C6 C7 1.399(3)
C6' H6' 0.9300
C6' C7' 1.389(2)
C7 H7 0.9300
C7 C7A 1.377(2)
C7' H7' 0.9300
C7' C7A' 1.374(2)
C8 C9 1.4129(19)
C8 C13 1.404(2)
C8' C9' 1.412(2)
C8' C13' 1.391(2)
C9 C10 1.403(2)
C9' C10' 1.402(2)
C10 H10 0.9300
C10 C11 1.369(3)
C10' H10' 0.9300
C10' C11' 1.365(3)
C11 H11 0.9300
C11 C12 1.382(3)
C11' H11' 0.9300
C11' C12' 1.374(3)
C12 H12 0.9300
C12 C13 1.363(2)
C12' H12' 0.9300
C12' C13' 1.370(2)
C13 H13 0.9300
C13' H13' 0.9300

loop_
_geom_hbond_atom_site_label_D
_geom_hbond_atom_site_label_H
_geom_hbond_atom_site_label_A
_geom_hbond_site_symmetry_A
_geom_hbond_distance_DH
_geom_hbond_distance_HA
_geom_hbond_distance_DA
_geom_hbond_angle_DHA
N2 H2A N2' 2_655 0.916(15) 2.289(15) 3.202(2) 175.0(17)
N2 H2B N3 . 0.919(14) 2.094(18) 2.7679(19) 129.2(16)
N2' H2'A N2 2_545 0.861(15) 2.522(16) 3.359(2) 164.0(18)
N2' H2'B N3' . 0.894(14) 2.146(18) 2.7913(19) 128.5(17)

loop_
_geom_torsion_atom_site_label_1
_geom_torsion_atom_site_label_2
_geom_torsion_atom_site_label_3
_geom_torsion_atom_site_label_4
_geom_torsion
O1 C2 C8 C9 178.67(11)
O1 C2 C8 C13 -0.43(18)
O1' C2' C8' C9' -179.01(12)
O1' C2' C8' C13' 0.9(2)
N2 C9 C10 C11 178.96(15)
N2' C9' C10' C11' -177.83(16)
N3 C2 C8 C9 -1.2(2)
N3 C2 C8 C13 179.67(14)
N3 C3A C7A O1 -0.04(15)
N3 C3A C7A C7 179.31(14)
N3' C2' C8' C9' 0.9(2)
N3' C2' C8' C13' -179.17(15)
N3' C3A' C7A' O1' 0.35(16)
N3' C3A' C7A' C7' -179.14(14)
C2 O1 C7A C3A 0.05(14)
C2 O1 C7A C7 -179.29(15)
C2 N3 C3A C4 179.31(15)
C2 N3 C3A C7A 0.02(15)
C2 C8 C9 N2 2.2(2)
C2 C8 C9 C10 -179.83(12)
C2 C8 C13 C12 179.28(14)
C2' O1' C7A' C3A' -0.33(14)
C2' O1' C7A' C7' 179.14(15)
C2' N3' C3A' C4' 179.99(15)
C2' N3' C3A' C7A' -0.21(16)
C2' C8' C9' N2' -2.3(2)
C2' C8' C9' C10' -179.43(13)
C2' C8' C13' C12' 179.70(16)
C4 C5 C6 C7 0.5(3)
C4 C3A C7A O1 -179.43(13)
C4 C3A C7A C7 -0.1(2)
C4' C3A' C7A' O1' -179.83(13)
C4' C3A' C7A' C7' 0.7(2)
C4' C5' C6' C7' 0.4(3)
C5 C4 C3A N3 -178.83(15)
C5 C4 C3A C7A 0.4(2)
C5 C6 C7 C7A -0.2(3)
C3A N3 C2 O1 0.01(15)
C3A N3 C2 C8 179.91(13)
C3A C4 C5 C6 -0.6(3)
C3A' N3' C2' O1' 0.00(16)
C3A' N3' C2' C8' -179.94(13)
C3A' C4' C5' C6' -0.1(3)
C5' C4' C3A' N3' 179.39(15)
C5' C4' C3A' C7A' -0.4(2)
C5' C6' C7' C7A' -0.1(3)
C6 C7 C7A O1 179.19(14)
C6 C7 C7A C3A 0.0(2)
C6' C7' C7A' O1' -179.79(15)
C6' C7' C7A' C3A' -0.4(2)
C8 C9 C10 C11 1.0(2)
C7A O1 C2 N3 -0.03(15)
C7A O1 C2 C8 -179.95(11)
C7A' O1' C2' N3' 0.21(15)
C7A' O1' C2' C8' -179.85(12)
C8' C9' C10' C11' -0.6(2)
C9 C8 C13 C12 0.2(2)
C9 C10 C11 C12 -0.7(3)
C9' C8' C13' C12' -0.4(3)
C9' C10' C11' C12' 0.3(3)
C10 C11 C12 C13 0.1(3)
C10' C11' C12' C13' 0.0(3)
C11 C12 C13 C8 0.2(3)
C11' C12' C13' C8' 0.1(3)
C13 C8 C9 N2 -178.64(13)
C13 C8 C9 C10 -0.72(19)
C13' C8' C9' N2' 177.80(15)
C13' C8' C9' C10' 0.7(2)
